data_1526661
loop_
_publ_author_name
'Kitano, A.'
'Moriguchi, K.'
'Yamanaka, S.'
'Yonemura, M.'
'Fukuoka, H.'
'Munetoh, S.'
'Shintani, A.'
'Sakata, M.'
'Takata, M.'
'Nishibori, E.'

_publ_section_title
;
 Structural properties and thermodynamic stability of Ba-doped silicon
 type-I clathrates synthesized under high pressure
;
_journal_name_full 'Physical Review, Serie 3. B - Condensed Matter (18,1978-)'
_journal_page_first 0452061
_journal_page_last 0452069
_journal_volume 64
_journal_year 2001
_chemical_formula_sum 'Ba7.76 Si45.5'
_space_group_IT_number 223
_symmetry_space_group_name_Hall '-P 4n 2 3'
_symmetry_space_group_name_H-M 'P m -3 n'
_cell_angle_alpha 90
_cell_angle_beta 90
_cell_angle_gamma 90
_cell_formula_units_Z 1
_cell_length_a 10.3279
_cell_length_b 10.3279
_cell_length_c 10.3279
_cell_volume 1101.631
_citation_journal_id_ASTM PRBMDO
_cod_data_source_file Kitano_PRBMDO_2001_1903.cif
_cod_data_source_block Ba7.76Si45.5
_cod_database_code 1526661

loop_
_symmetry_equiv_pos_as_xyz
x,y,z
-y+1/2,x+1/2,z+1/2
-x,-y,z
y+1/2,-x+1/2,z+1/2
x,-y,-z
y+1/2,x+1/2,-z+1/2
-x,y,-z
-y+1/2,-x+1/2,-z+1/2
z,x,y
-x+1/2,z+1/2,y+1/2
-z,-x,y
x+1/2,-z+1/2,y+1/2
z,-x,-y
x+1/2,z+1/2,-y+1/2
-z,x,-y
-x+1/2,-z+1/2,-y+1/2
y,z,x
y,-z,-x
z+1/2,y+1/2,-x+1/2
-y,z,-x
-z+1/2,-y+1/2,-x+1/2
-y,-z,x
z+1/2,-y+1/2,x+1/2
-z+1/2,y+1/2,x+1/2
-x,-y,-z
y-1/2,-x-1/2,-z-1/2
x,y,-z
-y-1/2,x-1/2,-z-1/2
-x,y,z
-y-1/2,-x-1/2,z-1/2
x,-y,z
y-1/2,x-1/2,z-1/2
-z,-x,-y
x-1/2,-z-1/2,-y-1/2
z,x,-y
-x-1/2,z-1/2,-y-1/2
-z,x,y
-x-1/2,-z-1/2,y-1/2
z,-x,y
x-1/2,z-1/2,y-1/2
-y,-z,-x
-y,z,x
-z-1/2,-y-1/2,x-1/2
y,-z,x
z-1/2,y-1/2,x-1/2
y,z,-x
-z-1/2,y-1/2,-x-1/2
z-1/2,-y-1/2,-x-1/2

loop_
_atom_site_label
_atom_site_type_symbol
_atom_site_fract_x
_atom_site_fract_y
_atom_site_fract_z
_atom_site_occupancy
_atom_site_U_iso_or_equiv
Si2 Si 0.1852 0.1852 0.1852 0.98 0.0
Si3 Si 0 0.3066 0.1215 1 0.0
Ba2 Ba 0.25 0.5 0 1 0.0
Ba1 Ba 0 0 0 0.88 0.0
Si1 Si 0.25 0 0.5 0.97 0.0
